data_4038195
loop_
_publ_author_name
'Zhang, Yue'
'Li, Jun-Kuan'
'Zhang, Fa-Guang'
'Ma, Jun-An'

_publ_section_title
;
 Catalytic Asymmetric Access to Noncanonical Chiral \a-Amino Acids from
 Cyclic Iminoglyoxylates and Enamides.
;
_journal_name_full 'The Journal of organic chemistry'
_journal_paper_doi 10.1021/acs.joc.0c00436
_journal_year 2020
_chemical_absolute_configuration rmad
_chemical_formula_moiety 'C26 H24 N2 O3'
_chemical_formula_sum 'C26 H24 N2 O3'
_chemical_formula_weight 412.47
_space_group_crystal_system orthorhombic
_space_group_IT_number 19
_space_group_name_Hall 'P 2ac 2ab'
_space_group_name_H-M_alt 'P 21 21 21'
_atom_sites_solution_hydrogens mixed
_atom_sites_solution_primary dual
_audit_creation_date 2019-04-08
_audit_creation_method
;
Olex2 1.2
(compiled 2018.05.29 svn.r3508 for OlexSys, GUI svn.r5506)
;
_cell_angle_alpha 90
_cell_angle_beta 90
_cell_angle_gamma 90
_cell_formula_units_Z 4
_cell_length_a 8.6867(2)
_cell_length_b 15.1223(3)
_cell_length_c 16.0874(3)
_cell_measurement_reflns_used 9884
_cell_measurement_temperature 150
_cell_measurement_theta_max 74.550
_cell_measurement_theta_min 2.922
_cell_volume 2113.29(8)
_computing_cell_refinement 'SAINT V8.38A (?, 2016)'
_computing_data_reduction 'SAINT V8.38A (?, 2016)'
_computing_molecular_graphics 'Olex2 (Dolomanov et al., 2009)'
_computing_publication_material 'Olex2 (Dolomanov et al., 2009)'
_computing_structure_refinement 'ShelXL (Sheldrick, 2015)'
_computing_structure_solution 'ShelXT (Sheldrick, 2015)'
_diffrn_ambient_temperature 150.0
_diffrn_measured_fraction_theta_full 0.988
_diffrn_measured_fraction_theta_max 0.989
_diffrn_measurement_device_type 'Bruker APEX-II CCD'
_diffrn_measurement_method '\f and \w scans'
_diffrn_radiation_type CuK\a
_diffrn_radiation_wavelength 1.54178
_diffrn_reflns_av_R_equivalents 0.0599
_diffrn_reflns_av_unetI/netI 0.0386
_diffrn_reflns_Laue_measured_fraction_full 0.988
_diffrn_reflns_Laue_measured_fraction_max 0.989
_diffrn_reflns_limit_h_max 10
_diffrn_reflns_limit_h_min -9
_diffrn_reflns_limit_k_max 18
_diffrn_reflns_limit_k_min -18
_diffrn_reflns_limit_l_max 20
_diffrn_reflns_limit_l_min -20
_diffrn_reflns_number 20597
_diffrn_reflns_point_group_measured_fraction_full 0.988
_diffrn_reflns_point_group_measured_fraction_max 0.988
_diffrn_reflns_theta_full 67.679
_diffrn_reflns_theta_max 74.603
_diffrn_reflns_theta_min 4.012
_diffrn_standards_number 0
_exptl_absorpt_coefficient_mu 0.684
_exptl_absorpt_correction_T_max 0.7538
_exptl_absorpt_correction_T_min 0.6115
_exptl_absorpt_correction_type multi-scan
_exptl_absorpt_process_details
'SADABS-2016/2 (Bruker,2016/2) was used for absorption correction. wR2(int) was 0.1488 before and 0.0652 after correction. The Ratio of minimum to maximum transmission is 0.8112. The \l/2 correction factor is Not present.'
_exptl_crystal_colour colourless
_exptl_crystal_colour_primary colourless
_exptl_crystal_density_diffrn 1.296
_exptl_crystal_description block
_exptl_crystal_F_000 872
_exptl_crystal_size_max 0.15
_exptl_crystal_size_mid 0.12
_exptl_crystal_size_min 0.08
_refine_diff_density_max 0.179
_refine_diff_density_min -0.203
_refine_diff_density_rms 0.039
_refine_ls_abs_structure_details
;
 Flack x determined using 1558 quotients [(I+)-(I-)]/[(I+)+(I-)]
 (Parsons, Flack and Wagner, Acta Cryst. B69 (2013) 249-259).
;
_refine_ls_abs_structure_Flack -0.10(11)
_refine_ls_extinction_method none
_refine_ls_goodness_of_fit_ref 1.125
_refine_ls_hydrogen_treatment mixed
_refine_ls_matrix_type full
_refine_ls_number_parameters 285
_refine_ls_number_reflns 4270
_refine_ls_number_restraints 0
_refine_ls_restrained_S_all 1.125
_refine_ls_R_factor_all 0.0483
_refine_ls_R_factor_gt 0.0432
_refine_ls_shift/su_max 0.000
_refine_ls_shift/su_mean 0.000
_refine_ls_structure_factor_coef Fsqd
_refine_ls_weighting_details 'w=1/[\s^2^(Fo^2^)+(0.0263P)^2^+0.6800P] where P=(Fo^2^+2Fc^2^)/3'
_refine_ls_weighting_scheme calc
_refine_ls_wR_factor_gt 0.0872
_refine_ls_wR_factor_ref 0.0907
_reflns_Friedel_coverage 0.752
_reflns_Friedel_fraction_full 0.989
_reflns_Friedel_fraction_max 0.985
_reflns_number_gt 3967
_reflns_number_total 4270
_reflns_threshold_expression 'I > 2\s(I)'
_cod_data_source_file jo0c00436_si_003.cif
_cod_data_source_block 0407zy347t1_0m
_cod_database_code 4038195
_shelx_shelxl_version_number 2018/3
_shelx_space_group_comment
;
The symmetry employed for this shelxl refinement is uniquely defined
by the following loop, which should always be used as a source of
symmetry information in preference to the above space-group names.
They are only intended as comments.
;
_shelx_estimated_absorpt_t_max 0.947
_shelx_estimated_absorpt_t_min 0.904
_olex2_refinement_description
;
1. Fixed Uiso
 At 1.2 times of:
  All C(H) groups, All C(H,H) groups, All N(H) groups
 At 1.5 times of:
  All C(H,H,H) groups
2.a Ternary CH refined with riding coordinates:
 C11(H11)
2.b Secondary CH2 refined with riding coordinates:
 C13(H13A,H13B)
2.c Aromatic/amide H refined with riding coordinates:
 N1(H1), C10(H10), C1(H1A), C26(H26), C5(H5), C22(H22), C16(H16), C20(H20),
 C17(H17), C25(H25), C18(H18), C23(H23), C3(H3), C2(H2A), C24(H24), C19(H19),
 C4(H4)
2.d Idealised Me refined as rotating group:
 C9(H9A,H9B,H9C)
;
_olex2_submission_special_instructions 'No special instructions were received'

loop_
_space_group_symop_operation_xyz
'x, y, z'
'-x+1/2, -y, z+1/2'
'-x, y+1/2, -z+1/2'
'x+1/2, -y+1/2, -z'

loop_
_atom_site_label
_atom_site_type_symbol
_atom_site_fract_x
_atom_site_fract_y
_atom_site_fract_z
_atom_site_U_iso_or_equiv
_atom_site_adp_type
_atom_site_occupancy
_atom_site_site_symmetry_order
_atom_site_calc_flag
_atom_site_refinement_flags_posn
_atom_site_refinement_flags_adp
_atom_site_refinement_flags_occupancy
_atom_site_disorder_assembly
_atom_site_disorder_group
O2 O 0.97103(19) 0.69193(12) 0.20356(10) 0.0299(4) Uani 1 1 d . . . . .
O1 O 0.3463(2) 0.74344(12) 0.22778(10) 0.0320(4) Uani 1 1 d . . . . .
O3 O 0.8932(2) 0.68673(14) 0.07481(11) 0.0395(5) Uani 1 1 d . . . . .
N1 N 0.3991(2) 0.74446(13) 0.08893(12) 0.0256(4) Uani 1 1 d . . . . .
H1 H 0.398509 0.778098 0.044296 0.031 Uiso 1 1 calc R . . . .
N2 N 0.6713(2) 0.67683(13) 0.26297(11) 0.0232(4) Uani 1 1 d . . . . .
C7 C 0.4669(3) 0.65888(15) 0.08174(14) 0.0240(5) Uani 1 1 d . . . . .
C6 C 0.3819(3) 0.59649(16) 0.02691(13) 0.0246(5) Uani 1 1 d . . . . .
C10 C 0.5952(3) 0.63758(16) 0.12234(14) 0.0256(5) Uani 1 1 d . . . . .
H10 H 0.629142 0.578049 0.117867 0.031 Uiso 1 1 calc R . . . .
C8 C 0.3352(3) 0.77814(16) 0.15929(15) 0.0266(5) Uani 1 1 d . . . . .
C1 C 0.4491(3) 0.51727(19) 0.00094(16) 0.0344(6) Uani 1 1 d . . . . .
H1A H 0.552548 0.504677 0.016053 0.041 Uiso 1 1 calc R . . . .
C15 C 0.7587(3) 0.69933(15) 0.40720(13) 0.0243(5) Uani 1 1 d . . . . .
C21 C 0.7784(3) 0.82500(15) 0.30382(13) 0.0256(5) Uani 1 1 d . . . . .
C12 C 0.8579(3) 0.69085(16) 0.14753(14) 0.0268(5) Uani 1 1 d . . . . .
C26 C 0.9104(3) 0.87550(18) 0.29591(19) 0.0378(6) Uani 1 1 d . . . . .
H26 H 1.007981 0.847107 0.295126 0.045 Uiso 1 1 calc R . . . .
C5 C 0.2322(3) 0.61410(17) 0.00161(17) 0.0344(6) Uani 1 1 d . . . . .
H5 H 0.183835 0.667606 0.018194 0.041 Uiso 1 1 calc R . . . .
C13 C 0.9370(3) 0.68374(17) 0.29177(14) 0.0267(5) Uani 1 1 d . . . . .
H13A H 1.019546 0.713024 0.324023 0.032 Uiso 1 1 calc R . . . .
H13B H 0.936530 0.620332 0.307071 0.032 Uiso 1 1 calc R . . . .
C11 C 0.6911(3) 0.69838(15) 0.17432(13) 0.0243(5) Uani 1 1 d . . . . .
H11 H 0.655709 0.760490 0.164785 0.029 Uiso 1 1 calc R . . . .
C14 C 0.7827(3) 0.72444(15) 0.31546(13) 0.0231(5) Uani 1 1 d . . . . .
C22 C 0.6374(3) 0.86868(17) 0.30185(16) 0.0336(6) Uani 1 1 d . . . . .
H22 H 0.544917 0.835600 0.306846 0.040 Uiso 1 1 calc R . . . .
C16 C 0.6839(3) 0.62150(16) 0.42942(15) 0.0285(5) Uani 1 1 d . . . . .
H16 H 0.638694 0.585349 0.387750 0.034 Uiso 1 1 calc R . . . .
C20 C 0.8239(3) 0.75085(18) 0.46972(15) 0.0329(5) Uani 1 1 d . . . . .
H20 H 0.874002 0.804638 0.455593 0.039 Uiso 1 1 calc R . . . .
C17 C 0.6752(3) 0.59639(18) 0.51275(16) 0.0335(6) Uani 1 1 d . . . . .
H17 H 0.622135 0.543771 0.527612 0.040 Uiso 1 1 calc R . . . .
C25 C 0.9028(4) 0.96733(19) 0.2891(2) 0.0468(8) Uani 1 1 d . . . . .
H25 H 0.995079 1.000886 0.285660 0.056 Uiso 1 1 calc R . . . .
C18 C 0.7429(3) 0.64736(18) 0.57370(15) 0.0337(6) Uani 1 1 d . . . . .
H18 H 0.738658 0.629237 0.630196 0.040 Uiso 1 1 calc R . . . .
C23 C 0.6300(4) 0.95968(18) 0.29271(18) 0.0423(7) Uani 1 1 d . . . . .
H23 H 0.532596 0.988133 0.290181 0.051 Uiso 1 1 calc R . . . .
C3 C 0.2198(4) 0.47582(19) -0.07163(17) 0.0390(6) Uani 1 1 d . . . . .
H3 H 0.164579 0.435078 -0.105278 0.047 Uiso 1 1 calc R . . . .
C2 C 0.3679(3) 0.4568(2) -0.04639(17) 0.0373(6) Uani 1 1 d . . . . .
H2A H 0.414113 0.402200 -0.061521 0.045 Uiso 1 1 calc R . . . .
C24 C 0.7633(4) 1.00949(18) 0.28723(17) 0.0434(7) Uani 1 1 d . . . . .
H24 H 0.758093 1.072020 0.282269 0.052 Uiso 1 1 calc R . . . .
C19 C 0.8168(4) 0.72485(18) 0.55218(16) 0.0366(6) Uani 1 1 d . . . . .
H19 H 0.862946 0.760407 0.594016 0.044 Uiso 1 1 calc R . . . .
C9 C 0.2472(4) 0.86319(18) 0.14611(18) 0.0389(6) Uani 1 1 d . . . . .
H9A H 0.136885 0.852191 0.153498 0.058 Uiso 1 1 calc GR . . . .
H9B H 0.266092 0.885134 0.089707 0.058 Uiso 1 1 calc GR . . . .
H9C H 0.281598 0.907412 0.186594 0.058 Uiso 1 1 calc GR . . . .
C4 C 0.1525(4) 0.5542(2) -0.0477(2) 0.0430(7) Uani 1 1 d . . . . .
H4 H 0.050558 0.567453 -0.065153 0.052 Uiso 1 1 calc R . . . .
H2 H 0.572(4) 0.6903(19) 0.2756(18) 0.029(7) Uiso 1 1 d . . . . .

loop_
_atom_site_aniso_label
_atom_site_aniso_U_11
_atom_site_aniso_U_22
_atom_site_aniso_U_33
_atom_site_aniso_U_23
_atom_site_aniso_U_13
_atom_site_aniso_U_12
O2 0.0226(8) 0.0430(10) 0.0241(8) 0.0007(7) 0.0016(7) 0.0011(7)
O1 0.0322(10) 0.0402(10) 0.0236(8) 0.0010(7) 0.0027(7) 0.0007(8)
O3 0.0369(11) 0.0595(12) 0.0220(8) 0.0066(8) 0.0047(8) 0.0054(9)
N1 0.0303(11) 0.0251(9) 0.0214(9) 0.0018(7) -0.0007(8) 0.0029(8)
N2 0.0226(11) 0.0265(9) 0.0206(8) 0.0009(7) -0.0019(8) -0.0023(8)
C7 0.0262(12) 0.0268(11) 0.0192(9) 0.0013(8) 0.0013(9) 0.0005(9)
C6 0.0259(12) 0.0282(11) 0.0197(10) 0.0010(8) -0.0006(9) -0.0019(9)
C10 0.0292(13) 0.0249(11) 0.0226(11) 0.0011(8) -0.0027(9) 0.0005(10)
C8 0.0208(12) 0.0302(12) 0.0287(11) -0.0014(9) 0.0007(10) -0.0012(9)
C1 0.0281(13) 0.0432(15) 0.0319(13) -0.0123(11) -0.0018(11) 0.0063(11)
C15 0.0237(12) 0.0279(11) 0.0212(10) 0.0010(8) 0.0008(9) 0.0025(9)
C21 0.0326(13) 0.0252(11) 0.0191(9) 0.0000(8) -0.0003(9) -0.0006(9)
C12 0.0292(13) 0.0284(12) 0.0227(10) 0.0028(9) -0.0003(9) 0.0009(10)
C26 0.0371(15) 0.0314(13) 0.0448(15) 0.0083(11) -0.0077(12) -0.0086(11)
C5 0.0321(14) 0.0304(12) 0.0407(13) 0.0024(10) -0.0100(11) 0.0010(11)
C13 0.0269(13) 0.0325(12) 0.0206(10) 0.0006(9) -0.0020(9) 0.0001(10)
C11 0.0270(12) 0.0253(11) 0.0205(10) 0.0023(8) -0.0009(9) 0.0007(9)
C14 0.0244(12) 0.0242(10) 0.0206(10) -0.0008(8) -0.0025(9) -0.0015(9)
C22 0.0358(14) 0.0300(12) 0.0349(13) -0.0053(10) 0.0068(11) 0.0012(11)
C16 0.0285(13) 0.0302(12) 0.0267(11) 0.0019(9) 0.0009(10) -0.0019(10)
C20 0.0373(14) 0.0342(12) 0.0272(11) 0.0005(10) -0.0061(11) -0.0043(12)
C17 0.0315(14) 0.0387(14) 0.0302(12) 0.0089(11) 0.0035(11) 0.0005(11)
C25 0.057(2) 0.0325(14) 0.0512(17) 0.0096(12) -0.0049(15) -0.0157(14)
C18 0.0315(13) 0.0479(15) 0.0217(10) 0.0066(10) 0.0017(10) 0.0077(12)
C23 0.0549(19) 0.0323(14) 0.0398(14) -0.0051(11) 0.0074(14) 0.0112(13)
C3 0.0437(17) 0.0383(14) 0.0352(13) -0.0031(11) -0.0060(12) -0.0103(12)
C2 0.0394(16) 0.0399(14) 0.0327(13) -0.0117(11) 0.0015(11) 0.0005(12)
C24 0.073(2) 0.0251(12) 0.0322(13) 0.0002(10) 0.0035(14) -0.0025(14)
C19 0.0434(16) 0.0414(14) 0.0251(11) -0.0028(10) -0.0058(11) 0.0017(12)
C9 0.0385(15) 0.0328(13) 0.0455(15) 0.0022(11) 0.0073(13) 0.0107(12)
C4 0.0319(15) 0.0407(15) 0.0565(17) 0.0032(13) -0.0173(13) -0.0045(12)

loop_
_atom_type_symbol
_atom_type_description
_atom_type_scat_dispersion_real
_atom_type_scat_dispersion_imag
_atom_type_scat_source
C C 0.0181 0.0091 'International Tables Vol C Tables 4.2.6.8 and 6.1.1.4'
H H 0.0000 0.0000 'International Tables Vol C Tables 4.2.6.8 and 6.1.1.4'
N N 0.0311 0.0180 'International Tables Vol C Tables 4.2.6.8 and 6.1.1.4'
O O 0.0492 0.0322 'International Tables Vol C Tables 4.2.6.8 and 6.1.1.4'

loop_
_geom_angle_atom_site_label_1
_geom_angle_atom_site_label_2
_geom_angle_atom_site_label_3
_geom_angle
_geom_angle_site_symmetry_1
_geom_angle_site_symmetry_3
_geom_angle_publ_flag
C12 O2 C13 120.55(19) . . ?
C7 N1 H1 117.4 . . ?
C8 N1 H1 117.4 . . ?
C8 N1 C7 125.16(19) . . ?
C11 N2 H2 106.1(18) . . ?
C14 N2 C11 111.74(18) . . ?
C14 N2 H2 112.6(19) . . ?
N1 C7 C6 114.7(2) . . ?
C10 C7 N1 121.7(2) . . ?
C10 C7 C6 123.6(2) . . ?
C1 C6 C7 120.9(2) . . ?
C5 C6 C7 121.1(2) . . ?
C5 C6 C1 117.9(2) . . ?
C7 C10 H10 116.9 . . ?
C7 C10 C11 126.3(2) . . ?
C11 C10 H10 116.9 . . ?
O1 C8 N1 123.8(2) . . ?
O1 C8 C9 122.1(2) . . ?
N1 C8 C9 114.1(2) . . ?
C6 C1 H1A 119.4 . . ?
C2 C1 C6 121.2(3) . . ?
C2 C1 H1A 119.4 . . ?
C16 C15 C14 121.2(2) . . ?
C16 C15 C20 118.5(2) . . ?
C20 C15 C14 120.0(2) . . ?
C26 C21 C14 122.6(2) . . ?
C26 C21 C22 117.7(2) . . ?
C22 C21 C14 119.7(2) . . ?
O2 C12 C11 120.75(19) . . ?
O3 C12 O2 117.8(2) . . ?
O3 C12 C11 121.4(2) . . ?
C21 C26 H26 119.4 . . ?
C21 C26 C25 121.2(3) . . ?
C25 C26 H26 119.4 . . ?
C6 C5 H5 119.7 . . ?
C6 C5 C4 120.6(3) . . ?
C4 C5 H5 119.7 . . ?
O2 C13 H13A 109.0 . . ?
O2 C13 H13B 109.0 . . ?
O2 C13 C14 112.87(19) . . ?
H13A C13 H13B 107.8 . . ?
C14 C13 H13A 109.0 . . ?
C14 C13 H13B 109.0 . . ?
N2 C11 C10 109.89(19) . . ?
N2 C11 C12 111.73(19) . . ?
N2 C11 H11 108.7 . . ?
C10 C11 C12 109.08(19) . . ?
C10 C11 H11 108.7 . . ?
C12 C11 H11 108.7 . . ?
N2 C14 C15 109.92(19) . . ?
N2 C14 C21 113.53(19) . . ?
N2 C14 C13 103.72(18) . . ?
C21 C14 C15 111.03(18) . . ?
C13 C14 C15 105.04(18) . . ?
C13 C14 C21 113.0(2) . . ?
C21 C22 H22 119.5 . . ?
C23 C22 C21 121.0(3) . . ?
C23 C22 H22 119.5 . . ?
C15 C16 H16 119.9 . . ?
C15 C16 C17 120.2(2) . . ?
C17 C16 H16 119.9 . . ?
C15 C20 H20 119.5 . . ?
C19 C20 C15 121.0(3) . . ?
C19 C20 H20 119.5 . . ?
C16 C17 H17 119.7 . . ?
C18 C17 C16 120.5(2) . . ?
C18 C17 H17 119.7 . . ?
C26 C25 H25 119.8 . . ?
C24 C25 C26 120.5(3) . . ?
C24 C25 H25 119.8 . . ?
C17 C18 H18 120.2 . . ?
C17 C18 C19 119.7(2) . . ?
C19 C18 H18 120.2 . . ?
C22 C23 H23 119.7 . . ?
C24 C23 C22 120.5(3) . . ?
C24 C23 H23 119.7 . . ?
C2 C3 H3 120.2 . . ?
C4 C3 H3 120.2 . . ?
C4 C3 C2 119.6(3) . . ?
C1 C2 H2A 120.0 . . ?
C3 C2 C1 120.0(3) . . ?
C3 C2 H2A 120.0 . . ?
C25 C24 C23 119.1(2) . . ?
C25 C24 H24 120.5 . . ?
C23 C24 H24 120.5 . . ?
C20 C19 H19 119.9 . . ?
C18 C19 C20 120.1(2) . . ?
C18 C19 H19 119.9 . . ?
C8 C9 H9A 109.5 . . ?
C8 C9 H9B 109.5 . . ?
C8 C9 H9C 109.5 . . ?
H9A C9 H9B 109.5 . . ?
H9A C9 H9C 109.5 . . ?
H9B C9 H9C 109.5 . . ?
C5 C4 H4 119.7 . . ?
C3 C4 C5 120.6(3) . . ?
C3 C4 H4 119.7 . . ?

loop_
_geom_bond_atom_site_label_1
_geom_bond_atom_site_label_2
_geom_bond_distance
_geom_bond_site_symmetry_2
_geom_bond_publ_flag
O2 C12 1.334(3) . ?
O2 C13 1.455(3) . ?
O1 C8 1.224(3) . ?
O3 C12 1.211(3) . ?
N1 H1 0.8800 . ?
N1 C7 1.427(3) . ?
N1 C8 1.359(3) . ?
N2 C11 1.473(3) . ?
N2 C14 1.472(3) . ?
N2 H2 0.91(3) . ?
C7 C6 1.488(3) . ?
C7 C10 1.332(3) . ?
C6 C1 1.397(4) . ?
C6 C5 1.388(4) . ?
C10 H10 0.9500 . ?
C10 C11 1.496(3) . ?
C8 C9 1.511(3) . ?
C1 H1A 0.9500 . ?
C1 C2 1.383(4) . ?
C15 C14 1.538(3) . ?
C15 C16 1.391(3) . ?
C15 C20 1.393(3) . ?
C21 C26 1.384(4) . ?
C21 C14 1.533(3) . ?
C21 C22 1.392(4) . ?
C12 C11 1.516(3) . ?
C26 H26 0.9500 . ?
C26 C25 1.395(4) . ?
C5 H5 0.9500 . ?
C5 C4 1.390(4) . ?
C13 H13A 0.9900 . ?
C13 H13B 0.9900 . ?
C13 C14 1.523(3) . ?
C11 H11 1.0000 . ?
C22 H22 0.9500 . ?
C22 C23 1.386(4) . ?
C16 H16 0.9500 . ?
C16 C17 1.395(3) . ?
C20 H20 0.9500 . ?
C20 C19 1.385(4) . ?
C17 H17 0.9500 . ?
C17 C18 1.379(4) . ?
C25 H25 0.9500 . ?
C25 C24 1.370(5) . ?
C18 H18 0.9500 . ?
C18 C19 1.381(4) . ?
C23 H23 0.9500 . ?
C23 C24 1.384(5) . ?
C3 H3 0.9500 . ?
C3 C2 1.380(4) . ?
C3 C4 1.376(4) . ?
C2 H2A 0.9500 . ?
C24 H24 0.9500 . ?
C19 H19 0.9500 . ?
C9 H9A 0.9800 . ?
C9 H9B 0.9800 . ?
C9 H9C 0.9800 . ?
C4 H4 0.9500 . ?
